data_7708684
loop_
_publ_author_name
'Meyer, Marco'
'Mardegan, Lorenzo'
'Tordera, Daniel'
'Prescimone, Alessandro'
'Sessolo, Michele'
'Bolink, Henk J.'
'Constable, Edwin C.'
'Housecroft, Catherine E.'

_publ_section_title
;
 A counterion study of a series of [Cu(P^P)(N^N)][A] compounds with
 bis(phosphane) and 6-methyl and 6,6'-dimethyl-substituted 2,2'-bipyridine
 ligands for light-emitting electrochemical cells
;
_journal_name_full 'Dalton Transactions'
_journal_paper_doi 10.1039/D1DT03239A
_journal_year 2021
_chemical_formula_moiety 'C48 H40 Cu N2 O P2, C32 H12 B F24'
_chemical_formula_sum 'C80 H52 B Cu F24 N2 O P2'
_chemical_formula_weight 1649.52
_space_group_crystal_system triclinic
_space_group_IT_number 2
_space_group_name_Hall '-P 1'
_space_group_name_H-M_alt 'P -1'
_atom_sites_solution_hydrogens geom
_audit_creation_date 2020-02-21
_audit_creation_method
;
Olex2 1.2
(compiled May 18 2018 14:05:52 for OlexSys, GUI svn.r5506)
;
_audit_update_record
;
2021-05-01 deposited with the CCDC.	2021-11-02 downloaded from the CCDC.
;
_cell_angle_alpha 89.276(3)
_cell_angle_beta 76.079(3)
_cell_angle_gamma 85.590(3)
_cell_formula_units_Z 2
_cell_length_a 13.4775(10)
_cell_length_b 13.7430(11)
_cell_length_c 20.8898(16)
_cell_measurement_reflns_used 3811
_cell_measurement_temperature 150
_cell_measurement_theta_max 69.013
_cell_measurement_theta_min 3.902
_cell_volume 3744.4(5)
_computing_cell_refinement 'SAINT v8.34A (Bruker, 2013)'
_computing_data_collection 'Apex2 (Bruker AXS, 2006)'
_computing_data_reduction 'SAINT v8.34A (Bruker, 2013)'
_computing_molecular_graphics 'Olex2 (Dolomanov et al., 2009)'
_computing_publication_material 'Olex2 (Dolomanov et al., 2009)'
_computing_structure_refinement 'ShelXL (Sheldrick, 2015)'
_diffrn_ambient_temperature 150
_diffrn_measured_fraction_theta_full 0.983
_diffrn_measured_fraction_theta_max 0.955
_diffrn_measurement_device Area
_diffrn_measurement_device_type 'Bruker APEX-II CCD'
_diffrn_measurement_method '\f & \w scans'
_diffrn_radiation_monochromator graphite
_diffrn_radiation_probe x-ray
_diffrn_radiation_type CuK\a
_diffrn_radiation_wavelength 1.54178
_diffrn_reflns_av_R_equivalents 0.0266
_diffrn_reflns_av_unetI/netI 0.0305
_diffrn_reflns_Laue_measured_fraction_full 0.983
_diffrn_reflns_Laue_measured_fraction_max 0.955
_diffrn_reflns_limit_h_max 16
_diffrn_reflns_limit_h_min -14
_diffrn_reflns_limit_k_max 16
_diffrn_reflns_limit_k_min -16
_diffrn_reflns_limit_l_max 24
_diffrn_reflns_limit_l_min -25
_diffrn_reflns_number 34371
_diffrn_reflns_point_group_measured_fraction_full 0.983
_diffrn_reflns_point_group_measured_fraction_max 0.955
_diffrn_reflns_theta_full 67.679
_diffrn_reflns_theta_max 70.381
_diffrn_reflns_theta_min 2.179
_diffrn_standards_number 0
_exptl_absorpt_coefficient_mu 1.768
_exptl_absorpt_correction_T_max 0.7533
_exptl_absorpt_correction_T_min 0.6569
_exptl_absorpt_correction_type multi-scan
_exptl_absorpt_process_details
;
SADABS-2012/1 (Bruker,2012) was used for absorption correction.
wR2(int) was 0.0859 before and 0.0364 after correction.
The Ratio of minimum to maximum transmission is 0.8720.
The \l/2 correction factor is 0.0015.
;
_exptl_crystal_colour yellow
_exptl_crystal_colour_primary yellow
_exptl_crystal_density_diffrn 1.463
_exptl_crystal_description block
_exptl_crystal_F_000 1668
_exptl_crystal_recrystallization_method
'The material was recrystallised from a mixture of acetone and cyclohexane  by solvent layering'
_exptl_crystal_size_max 0.2
_exptl_crystal_size_mid 0.16
_exptl_crystal_size_min 0.12
_refine_diff_density_max 1.715
_refine_diff_density_min -0.998
_refine_diff_density_rms 0.081
_refine_ls_extinction_method none
_refine_ls_goodness_of_fit_ref 1.051
_refine_ls_hydrogen_treatment constr
_refine_ls_matrix_type full
_refine_ls_number_parameters 1002
_refine_ls_number_reflns 13675
_refine_ls_number_restraints 112
_refine_ls_restrained_S_all 1.118
_refine_ls_R_factor_all 0.0689
_refine_ls_R_factor_gt 0.0633
_refine_ls_shift/su_max 0.001
_refine_ls_shift/su_mean 0.000
_refine_ls_structure_factor_coef Fsqd
_refine_ls_weighting_details 'w=1/[\s^2^(Fo^2^)+(0.0805P)^2^+8.2490P] where P=(Fo^2^+2Fc^2^)/3'
_refine_ls_weighting_scheme calc
_refine_ls_wR_factor_gt 0.1633
_refine_ls_wR_factor_ref 0.1692
_reflns_Friedel_coverage 0.000
_reflns_number_gt 12292
_reflns_number_total 13675
_reflns_threshold_expression 'I > 2\s(I)'
_cod_data_source_file d1dt03239a2.cif
_cod_data_source_block mem066_150k_0m
_cod_database_code 7708684
_shelx_shelxl_version_number 2018/3
_shelx_space_group_comment
;
The symmetry employed for this shelxl refinement is uniquely defined
by the following loop, which should always be used as a source of
symmetry information in preference to the above space-group names.
They are only intended as comments.
;
_shelx_estimated_absorpt_t_max 0.816
_shelx_estimated_absorpt_t_min 0.719
_olex2_refinement_description
;
1. Fixed Uiso
 At 1.2 times of:
  All C(H) groups
 At 1.5 times of:
  All C(H,H,H) groups
2. Restrained distances
 C75-F22 \\sim C75-F23 \\sim C75-F24 \\sim F22-F23 \\sim F22-F24 \\sim F23-F24
 with sigma of 0.04
 C80-C75 \\sim C80-F22 \\sim C80-F23 \\sim C80-F24
 with sigma of 0.02
 F16-F17 \\sim F16-F19 \\sim F17-F19
 with sigma of 0.04
 C71-F16 \\sim C71-C69 \\sim C71-F17 \\sim C71-F19
 with sigma of 0.02
 C61-F18 \\sim C61-F20 \\sim C61-F21 \\sim F18-F20 \\sim F18-F21 \\sim F20-F21
 with sigma of 0.04
 C63-C61 \\sim C63-F18 \\sim C63-F20 \\sim C63-F21
 with sigma of 0.02
 F25-F26 \\sim F25-F27 \\sim F26-F27
 with sigma of 0.04
 C80-C75 \\sim C80-F25 \\sim C80-F26 \\sim C80-F27
 with sigma of 0.02
 F28-F29 \\sim F28-F30 \\sim F29-F30
 with sigma of 0.04
 C71-C69 \\sim C71-F28 \\sim C71-F29 \\sim C71-F30
 with sigma of 0.02
 F31-F32 \\sim F31-F33 \\sim F32-F33
 with sigma of 0.04
 C63-C61 \\sim C63-F31 \\sim C63-F32 \\sim C63-F33
 with sigma of 0.02
 F1-C63 \\sim F2-C63
 with sigma of 0.02
 F0AA-F2 \\sim F1AA-F1 \\sim F0AA-F2 \\sim F1AA-F1
 with sigma of 0.02
 F3-C63 \\sim F1-C63 \\sim F2-C63
 with sigma of 0.02
 F1-F2 \\sim F1-F3 \\sim F2-F3
 with sigma of 0.02
3. Uiso/Uaniso restraints and constraints
Uanis(F22) = Uanis(F23) = Uanis(F24) = Uanis(F25) = Uanis(F26) = Uanis(F27)
Uanis(F16) = Uanis(F17) = Uanis(F19) = Uanis(F28) = Uanis(F29) = Uanis(F30)
Uanis(F18) = Uanis(F20) = Uanis(F21) = Uanis(F31) = Uanis(F32) = Uanis(F33)
Uanis(F18) = Uanis(F20) = Uanis(F21) = Uanis(F31) = Uanis(F32) = Uanis(F33) =
Uanis(F2) = Uanis(F1) = Uanis(F3)
4. Others
 Fixed Sof: F16(0.5) F17(0.5) F18(0.33333) F19(0.5) F20(0.33333) F21(0.33333)
 F22(0.5) F23(0.5) F24(0.5) F25(0.5) F26(0.5) F27(0.5) F28(0.5) F29(0.5)
 F30(0.5) F31(0.33333) F32(0.33333) F33(0.33333) F2(0.33333) F1(0.33333)
 F3(0.33333)
5.a Aromatic/amide H refined with riding coordinates:
 C14(H14), C50(H50), C74(H74), C54(H54), C78(H78), C66(H66), C18(H18),
 C58(H58), C3(H3), C70(H70), C30(H30), C62(H62), C38(H38), C52(H52), C44(H44),
 C60(H60), C76(H76), C36(H36), C42(H42), C27(H27), C20(H20), C15(H15), C24(H24),
  C17(H17), C5(H5), C16(H16), C4(H4), C33(H33), C29(H29), C23(H23), C48(H48),
 C34(H34), C21(H21), C45(H45), C39(H39), C40(H40), C35(H35), C68(H68), C46(H46),
  C28(H28), C22(H22), C41(H41), C10(H10), C8(H8), C47(H47), C9(H9)
5.b Idealised Me refined as rotating group:
 C1(H1A,H1B,H1C), C12(H12A,H12B,H12C)
;
_olex2_date_sample_data_collection 2020-02-20
_olex2_date_sample_submission 2020-01-24
_olex2_diffrn_ambient_temperature_device 'Oxford Cryosystems'
_olex2_exptl_crystal_mounting_method 'The crystal was mounted on a mylar loop in perfluoroether oil'
_olex2_submission_original_sample_id MEM066_150K
_olex2_submission_special_instructions 'No special instructions were received'

loop_
_space_group_symop_operation_xyz
'x, y, z'
'-x, -y, -z'

loop_
_atom_site_label
_atom_site_type_symbol
_atom_site_fract_x
_atom_site_fract_y
_atom_site_fract_z
_atom_site_U_iso_or_equiv
_atom_site_adp_type
_atom_site_occupancy
_atom_site_site_symmetry_order
_atom_site_calc_flag
_atom_site_refinement_flags_posn
_atom_site_refinement_flags_adp
_atom_site_refinement_flags_occupancy
_atom_site_disorder_assembly
_atom_site_disorder_group
Cu1 Cu -0.30917(3) 1.13969(3) 0.72608(2) 0.02036(12) Uani 1 1 d . . . . .
P1 P -0.27464(5) 1.12371(5) 0.61670(3) 0.02010(16) Uani 1 1 d . . . . .
P2 P -0.46708(5) 1.09163(5) 0.78362(3) 0.02050(16) Uani 1 1 d . . . . .
F0AA F -0.00047(16) 0.28270(15) 0.91475(12) 0.0451(5) Uani 1 1 d D . . . .
O1 O -0.40394(15) 0.96875(15) 0.65899(10) 0.0246(4) Uani 1 1 d . . . . .
F1AA F -0.08802(17) 0.39846(16) 0.97301(11) 0.0490(6) Uani 1 1 d D . . . .
F2AA F 0.1987(2) 0.94285(18) 0.63751(11) 0.0603(7) Uani 1 1 d . . . . .
F4 F 0.2001(2) 1.05723(16) 0.70427(11) 0.0521(6) Uani 1 1 d . . . . .
F5 F 0.05892(18) 0.8996(2) 0.97300(10) 0.0528(6) Uani 1 1 d . . . . .
F6 F 0.41794(19) 0.71557(19) 0.59452(13) 0.0584(7) Uani 1 1 d . . . . .
N1 N -0.21579(18) 1.08089(17) 0.78439(11) 0.0207(5) Uani 1 1 d . . . . .
F7 F -0.1333(2) 0.6186(2) 0.60125(12) 0.0642(8) Uani 1 1 d . . . . .
F8 F -0.2394(2) 0.7375(2) 0.63668(13) 0.0662(8) Uani 1 1 d . . . . .
N2 N -0.29272(19) 1.26550(17) 0.77645(12) 0.0237(5) Uani 1 1 d . . . . .
F9 F 0.0577(2) 1.0150(2) 0.68984(15) 0.0705(9) Uani 1 1 d . . . . .
F10 F 0.0354(2) 0.3215(2) 1.00488(14) 0.0725(9) Uani 1 1 d . . . . .
F11 F 0.2063(2) 0.8300(2) 0.95524(13) 0.0762(9) Uani 1 1 d . . . . .
F12 F 0.1870(3) 0.9802(2) 0.93295(13) 0.0965(13) Uani 1 1 d . . . . .
F13 F 0.4641(2) 0.5951(2) 0.53025(13) 0.0760(9) Uani 1 1 d . . . . .
F14 F -0.2843(3) 0.5943(3) 0.65650(16) 0.0909(12) Uani 1 1 d . . . . .
C13 C -0.1930(2) 1.0194(2) 0.57596(14) 0.0222(6) Uani 1 1 d . . . . .
C37 C -0.4605(2) 1.1020(2) 0.86968(14) 0.0253(6) Uani 1 1 d . . . . .
F15 F 0.4941(2) 0.5941(3) 0.62790(19) 0.0881(11) Uani 1 1 d . . . . .
C73 C 0.1146(2) 0.5558(2) 0.83180(14) 0.0243(6) Uani 1 1 d . . . . .
C2 C -0.1822(2) 0.9865(2) 0.78756(14) 0.0235(6) Uani 1 1 d . . . . .
C26 C -0.4537(2) 1.0347(2) 0.62420(14) 0.0260(6) Uani 1 1 d . . . . .
C32 C -0.4627(2) 0.9198(2) 0.71197(15) 0.0245(6) Uani 1 1 d . . . . .
C43 C -0.5892(2) 1.1591(2) 0.78326(15) 0.0255(6) Uani 1 1 d . . . . .
C6 C -0.1967(2) 1.1458(2) 0.82741(14) 0.0239(6) Uani 1 1 d . . . . .
C59 C -0.1727(2) 0.6504(2) 0.71623(16) 0.0266(6) Uani 1 1 d . . . . .
C51 C 0.1427(2) 0.9082(2) 0.75085(15) 0.0254(6) Uani 1 1 d . . . . .
F16 F 0.1347(5) 0.3858(5) 0.5418(3) 0.0674(7) Uani 0.5 1 d D . P A 1
C14 C -0.1001(2) 0.9972(2) 0.59248(15) 0.0271(6) Uani 1 1 d . . . . .
H14 H -0.080767 1.036106 0.624053 0.032 Uiso 1 1 calc R . . . .
C50 C 0.1225(2) 0.8127(2) 0.73977(14) 0.0240(6) Uani 1 1 d . . . . .
H50 H 0.114354 0.795499 0.697533 0.029 Uiso 1 1 calc R . . . .
C65 C 0.1633(2) 0.5842(2) 0.70607(14) 0.0237(6) Uani 1 1 d . . . . .
C25 C -0.3966(2) 1.1115(2) 0.59532(14) 0.0249(6) Uani 1 1 d . . . . .
C11 C -0.3371(2) 1.3555(2) 0.77231(17) 0.0316(7) Uani 1 1 d . . . . .
C19 C -0.2164(2) 1.2242(2) 0.56672(15) 0.0244(6) Uani 1 1 d . . . . .
C53 C 0.1419(2) 0.8684(2) 0.86189(15) 0.0264(6) Uani 1 1 d . . . . .
C31 C -0.4963(2) 0.9653(2) 0.77340(15) 0.0237(6) Uani 1 1 d . . . . .
C74 C 0.2129(2) 0.5547(2) 0.84351(15) 0.0263(6) Uani 1 1 d . . . . .
H74 H 0.259703 0.597568 0.818913 0.032 Uiso 1 1 calc R . . . .
C54 C 0.1224(2) 0.7732(2) 0.85057(15) 0.0248(6) Uani 1 1 d . . . . .
H54 H 0.114625 0.728137 0.885963 0.030 Uiso 1 1 calc R . . . .
C78 C 0.0498(2) 0.4903(2) 0.86840(15) 0.0247(6) Uani 1 1 d . . . . .
H78 H -0.017198 0.487611 0.861647 0.030 Uiso 1 1 calc R . . . .
C77 C 0.0808(2) 0.4284(2) 0.91497(15) 0.0252(6) Uani 1 1 d . . . . .
C66 C 0.2581(2) 0.6198(2) 0.67691(15) 0.0259(6) Uani 1 1 d . . . . .
H66 H 0.277808 0.675878 0.695414 0.031 Uiso 1 1 calc R . . . .
C18 C -0.2196(2) 0.9627(2) 0.52911(17) 0.0315(7) Uani 1 1 d . . . . .
H18 H -0.282972 0.977377 0.517384 0.038 Uiso 1 1 calc R . . . .
C56 C 0.1493(3) 0.9811(2) 0.69646(17) 0.0335(7) Uani 1 1 d . . . . .
C58 C -0.0687(2) 0.6350(2) 0.71584(16) 0.0258(6) Uani 1 1 d . . . . .
H58 H -0.020262 0.621789 0.675081 0.031 Uiso 1 1 calc R . . . .
C57 C -0.0340(2) 0.6384(2) 0.77358(15) 0.0242(6) Uani 1 1 d . . . . .
C1 C -0.2107(3) 0.9152(2) 0.74299(16) 0.0300(7) Uani 1 1 d . . . . .
H1A H -0.267902 0.879714 0.767857 0.045 Uiso 1 1 calc GR . . . .
H1B H -0.151739 0.868950 0.725310 0.045 Uiso 1 1 calc GR . . . .
H1C H -0.231378 0.950256 0.706549 0.045 Uiso 1 1 calc GR . . . .
C3 C -0.1256(2) 0.9550(2) 0.83280(16) 0.0312(7) Uani 1 1 d . . . . .
H3 H -0.101210 0.888394 0.833768 0.037 Uiso 1 1 calc R . . . .
C70 C 0.1401(2) 0.5001(2) 0.67707(16) 0.0271(6) Uani 1 1 d . . . . .
H70 H 0.077355 0.472227 0.696006 0.033 Uiso 1 1 calc R . . . .
C30 C -0.4415(2) 1.1789(3) 0.55822(16) 0.0324(7) Uani 1 1 d . . . . .
H30 H -0.404625 1.231916 0.538040 0.039 Uiso 1 1 calc R . . . .
C62 C -0.1092(2) 0.6607(2) 0.83180(16) 0.0270(6) Uani 1 1 d . . . . .
H62 H -0.088772 0.665218 0.872072 0.032 Uiso 1 1 calc R . . . .
C38 C -0.4107(2) 1.0296(3) 0.89999(16) 0.0321(7) Uani 1 1 d . . . . .
H38 H -0.391290 0.967441 0.879485 0.039 Uiso 1 1 calc R . . . .
C52 C 0.1537(2) 0.9373(2) 0.81229(15) 0.0266(6) Uani 1 1 d . . . . .
H52 H 0.168745 1.001925 0.819816 0.032 Uiso 1 1 calc R . . . .
C44 C -0.6763(2) 1.1497(2) 0.83419(18) 0.0332(7) Uani 1 1 d . . . . .
H44 H -0.672850 1.106565 0.869642 0.040 Uiso 1 1 calc R . . . .
C60 C -0.2456(2) 0.6709(2) 0.77453(17) 0.0293(7) Uani 1 1 d . . . . .
H60 H -0.316275 0.680864 0.774860 0.035 Uiso 1 1 calc R . . . .
C7 C -0.2411(2) 1.2470(2) 0.82399(16) 0.0273(6) Uani 1 1 d . . . . .
C76 C 0.1778(3) 0.4294(2) 0.92605(15) 0.0281(6) Uani 1 1 d . . . . .
H76 H 0.198314 0.387351 0.957752 0.034 Uiso 1 1 calc R . . . .
C79 C 0.0079(3) 0.3586(2) 0.95208(16) 0.0324(7) Uani 1 1 d . . . . .
C49 C 0.1138(2) 0.7412(2) 0.78896(14) 0.0226(6) Uani 1 1 d . . . . .
C75 C 0.2452(2) 0.4938(2) 0.88941(16) 0.0281(6) Uani 1 1 d D . . . .
C36 C -0.5517(2) 0.9110(2) 0.82512(16) 0.0295(7) Uani 1 1 d . . . . .
H36 H -0.576900 0.940435 0.867400 0.035 Uiso 1 1 calc R . . . .
C42 C -0.4882(3) 1.1931(3) 0.90038(16) 0.0334(7) Uani 1 1 d . . . . .
H42 H -0.521771 1.243358 0.879893 0.040 Uiso 1 1 calc R . . . .
C69 C 0.2059(3) 0.4558(2) 0.62135(17) 0.0314(7) Uani 1 1 d D . . . .
C61 C -0.2130(2) 0.6765(2) 0.83252(16) 0.0305(7) Uani 1 1 d D . . . .
C27 C -0.5518(3) 1.0242(3) 0.61694(16) 0.0338(7) Uani 1 1 d . . . . .
H27 H -0.588887 0.970997 0.636665 0.041 Uiso 1 1 calc R . . . .
C20 C -0.1776(3) 1.2962(2) 0.59804(17) 0.0328(7) Uani 1 1 d . . . . .
H20 H -0.185920 1.294501 0.644497 0.039 Uiso 1 1 calc R . . . .
C15 C -0.0353(3) 0.9183(3) 0.56312(17) 0.0334(7) Uani 1 1 d . . . . .
H15 H 0.027961 0.903159 0.574818 0.040 Uiso 1 1 calc R . . . .
C24 C -0.2024(2) 1.2274(3) 0.49807(16) 0.0305(7) Uani 1 1 d . . . . .
H24 H -0.227432 1.178251 0.475837 0.037 Uiso 1 1 calc R . . . .
C67 C 0.3246(2) 0.5756(2) 0.62152(16) 0.0293(7) Uani 1 1 d . . . . .
C55 C 0.1488(3) 0.8959(3) 0.92979(16) 0.0343(7) Uani 1 1 d . . . . .
C17 C -0.1540(3) 0.8845(3) 0.49932(18) 0.0382(8) Uani 1 1 d . . . . .
H17 H -0.172061 0.846617 0.466710 0.046 Uiso 1 1 calc R . . . .
C5 C -0.1413(3) 1.1179(3) 0.87376(16) 0.0329(7) Uani 1 1 d . . . . .
H5 H -0.128300 1.164499 0.903357 0.039 Uiso 1 1 calc R . . . .
C16 C -0.0628(3) 0.8618(2) 0.51695(18) 0.0353(7) Uani 1 1 d . . . . .
H16 H -0.018866 0.807310 0.497322 0.042 Uiso 1 1 calc R . . . .
C64 C -0.2069(3) 0.6485(3) 0.65291(19) 0.0358(7) Uani 1 1 d . . . . .
C4 C -0.1055(3) 1.0213(3) 0.87599(17) 0.0364(8) Uani 1 1 d . . . . .
H4 H -0.067326 1.000753 0.907136 0.044 Uiso 1 1 calc R . . . .
C33 C -0.4805(3) 0.8235(2) 0.70207(17) 0.0319(7) Uani 1 1 d . . . . .
H33 H -0.456089 0.793808 0.659807 0.038 Uiso 1 1 calc R . . . .
C29 C -0.5402(3) 1.1691(3) 0.55055(18) 0.0417(9) Uani 1 1 d . . . . .
H29 H -0.570011 1.214924 0.524846 0.050 Uiso 1 1 calc R . . . .
C23 C -0.1520(3) 1.3024(3) 0.46283(18) 0.0406(9) Uani 1 1 d . . . . .
H23 H -0.143225 1.304908 0.416343 0.049 Uiso 1 1 calc R . . . .
C48 C -0.5958(3) 1.2207(3) 0.73139(17) 0.0365(8) Uani 1 1 d . . . . .
H48 H -0.537552 1.226579 0.695855 0.044 Uiso 1 1 calc R . . . .
C34 C -0.5343(3) 0.7713(2) 0.75438(19) 0.0367(8) Uani 1 1 d . . . . .
H34 H -0.546298 0.705226 0.748122 0.044 Uiso 1 1 calc R . . . .
C21 C -0.1268(3) 1.3707(3) 0.5616(2) 0.0435(9) Uani 1 1 d . . . . .
H21 H -0.100522 1.419546 0.583214 0.052 Uiso 1 1 calc R . . . .
C80 C 0.3481(3) 0.4987(3) 0.90073(18) 0.0383(8) Uani 1 1 d D . . . .
C45 C -0.7678(3) 1.2026(3) 0.8335(2) 0.0434(9) Uani 1 1 d . . . . .
H45 H -0.826805 1.195999 0.868329 0.052 Uiso 1 1 calc R . . . .
F17 F 0.0993(5) 0.3209(4) 0.6363(3) 0.0674(7) Uani 0.5 1 d D . P A 1
F18 F -0.3181(7) 0.7973(5) 0.8976(4) 0.0516(7) Uani 0.3333 1 d D . P B 1
B1 B 0.0880(3) 0.6295(2) 0.77474(16) 0.0229(6) Uani 1 1 d . . . . .
C39 C -0.3892(3) 1.0482(3) 0.96077(17) 0.0423(9) Uani 1 1 d . . . . .
H39 H -0.355528 0.998628 0.981683 0.051 Uiso 1 1 calc R . . . .
C40 C -0.4170(3) 1.1387(4) 0.99029(17) 0.0483(10) Uani 1 1 d . . . . .
H40 H -0.401605 1.151411 1.031308 0.058 Uiso 1 1 calc R . . . .
C35 C -0.5707(3) 0.8147(3) 0.81578(18) 0.0352(7) Uani 1 1 d . . . . .
H35 H -0.608529 0.778965 0.851434 0.042 Uiso 1 1 calc R . . . .
C68 C 0.2991(3) 0.4936(2) 0.59299(17) 0.0329(7) Uani 1 1 d . . . . .
H68 H 0.344171 0.463992 0.554996 0.039 Uiso 1 1 calc R . . . .
C46 C -0.7727(3) 1.2652(3) 0.7817(2) 0.0482(10) Uani 1 1 d . . . . .
H46 H -0.835046 1.302167 0.781153 0.058 Uiso 1 1 calc R . . . .
C12 C -0.3957(3) 1.3744(3) 0.7204(2) 0.0422(8) Uani 1 1 d . . . . .
H12A H -0.381884 1.319160 0.689466 0.063 Uiso 1 1 calc GR . . . .
H12B H -0.374299 1.434003 0.696517 0.063 Uiso 1 1 calc GR . . . .
H12C H -0.469222 1.382307 0.741198 0.063 Uiso 1 1 calc GR . . . .
C63 C -0.2897(2) 0.7023(2) 0.89460(17) 0.0367(8) Uani 1 1 d D . . . .
C28 C -0.5948(3) 1.0927(3) 0.58033(18) 0.0414(9) Uani 1 1 d . . . . .
H28 H -0.662524 1.087174 0.575625 0.050 Uiso 1 1 calc R . . . .
C71 C 0.1757(3) 0.3691(2) 0.59138(18) 0.0380(8) Uani 1 1 d D . . . .
C22 C -0.1144(3) 1.3739(3) 0.4944(2) 0.0452(9) Uani 1 1 d . . . . .
H22 H -0.079946 1.425099 0.469719 0.054 Uiso 1 1 calc R . . . .
C41 C -0.4666(3) 1.2104(3) 0.96072(18) 0.0449(9) Uani 1 1 d . . . . .
H41 H -0.486374 1.272183 0.981699 0.054 Uiso 1 1 calc R . . . .
C10 C -0.3307(3) 1.4292(3) 0.8159(2) 0.0462(9) Uani 1 1 d . . . . .
H10 H -0.362367 1.492548 0.812136 0.055 Uiso 1 1 calc R . . . .
C72 C 0.4250(3) 0.6179(3) 0.59342(19) 0.0434(9) Uani 1 1 d . . . . .
C8 C -0.2331(3) 1.3184(3) 0.8687(2) 0.0460(9) Uani 1 1 d . . . . .
H8 H -0.196692 1.303950 0.901750 0.055 Uiso 1 1 calc R . . . .
F19 F 0.2480(5) 0.2973(4) 0.5795(3) 0.0674(7) Uani 0.5 1 d D . P A 1
C47 C -0.6875(3) 1.2739(3) 0.7311(2) 0.0509(10) Uani 1 1 d . . . . .
H47 H -0.691334 1.316802 0.695623 0.061 Uiso 1 1 calc R . . . .
F20 F -0.2620(6) 0.6706(7) 0.9477(3) 0.0516(7) Uani 0.3333 1 d D . P B 1
F21 F -0.3799(5) 0.6543(6) 0.8956(4) 0.0516(7) Uani 0.3333 1 d D . P B 1
C9 C -0.2789(4) 1.4107(3) 0.8641(2) 0.0573(12) Uani 1 1 d . . . . .
H9 H -0.274483 1.460766 0.894000 0.069 Uiso 1 1 calc R . . . .
F22 F 0.3801(5) 0.4279(5) 0.9352(4) 0.0791(9) Uani 0.5 1 d D . P C 1
F23 F 0.4179(5) 0.5214(5) 0.8465(4) 0.0791(9) Uani 0.5 1 d D . P C 1
F24 F 0.3514(4) 0.5774(5) 0.9403(4) 0.0791(9) Uani 0.5 1 d D . P C 1
F25 F 0.4038(5) 0.5664(5) 0.8682(4) 0.0791(9) Uani 0.5 1 d D . P C 2
F26 F 0.3441(4) 0.5273(5) 0.9644(3) 0.0791(9) Uani 0.5 1 d D . P C 2
F27 F 0.3991(5) 0.4128(5) 0.8983(4) 0.0791(9) Uani 0.5 1 d D . P C 2
F28 F 0.1585(5) 0.2959(4) 0.6308(3) 0.0674(7) Uani 0.5 1 d D . P A 2
F29 F 0.2517(4) 0.3318(4) 0.5386(3) 0.0674(7) Uani 0.5 1 d D . P A 2
F30 F 0.0957(5) 0.3892(5) 0.5663(3) 0.0674(7) Uani 0.5 1 d D . P A 2
F31 F -0.2471(5) 0.7347(6) 0.9460(3) 0.0516(7) Uani 0.3333 1 d D . P B 2
F32 F -0.3496(6) 0.6349(5) 0.9224(4) 0.0516(7) Uani 0.3333 1 d D . P B 2
F33 F -0.3559(6) 0.7786(6) 0.8920(4) 0.0516(7) Uani 0.3333 1 d D . P B 2
F2 F -0.2866(6) 0.6372(5) 0.9418(4) 0.0516(7) Uani 0.3333 1 d D . P B 3
F1 F -0.2768(6) 0.7866(5) 0.9174(4) 0.0516(7) Uani 0.3333 1 d D . P B 3
F3 F -0.3871(5) 0.7022(6) 0.8886(3) 0.0516(7) Uani 0.3333 1 d D . P B 3

loop_
_atom_site_aniso_label
_atom_site_aniso_U_11
_atom_site_aniso_U_22
_atom_site_aniso_U_33
_atom_site_aniso_U_23
_atom_site_aniso_U_13
_atom_site_aniso_U_12
Cu1 0.0233(2) 0.0204(2) 0.0178(2) -0.00038(16) -0.00622(16) 0.00000(16)
P1 0.0201(3) 0.0232(3) 0.0171(3) 0.0000(3) -0.0055(3) 0.0008(3)
P2 0.0207(3) 0.0220(3) 0.0183(3) -0.0001(3) -0.0045(3) 0.0002(3)
F0AA 0.0383(11) 0.0300(10) 0.0619(14) -0.0118(9) 0.0008(10) -0.0110(8)
O1 0.0226(10) 0.0288(11) 0.0229(10) -0.0004(8) -0.0062(8) -0.0024(8)
F1AA 0.0431(12) 0.0400(12) 0.0505(13) -0.0049(10) 0.0161(10) -0.0069(9)
F2AA 0.105(2) 0.0451(13) 0.0272(11) 0.0067(9) -0.0047(12) -0.0171(13)
F4 0.0801(17) 0.0391(12) 0.0452(13) 0.0124(10) -0.0235(12) -0.0293(11)
F5 0.0466(13) 0.0834(18) 0.0253(10) -0.0117(11) -0.0030(9) -0.0024(12)
F6 0.0538(14) 0.0566(15) 0.0577(15) -0.0091(12) 0.0068(11) -0.0223(12)
N1 0.0199(11) 0.0230(12) 0.0192(11) 0.0009(9) -0.0047(9) -0.0014(9)
F7 0.0554(15) 0.095(2) 0.0443(13) -0.0240(13) -0.0252(12) 0.0247(14)
F8 0.095(2) 0.0571(15) 0.0535(15) 0.0002(12) -0.0402(14) 0.0243(14)
N2 0.0252(12) 0.0191(12) 0.0253(13) -0.0004(10) -0.0026(10) -0.0028(9)
F9 0.0490(14) 0.086(2) 0.0824(19) 0.0504(16) -0.0299(14) -0.0077(13)
F10 0.0809(19) 0.092(2) 0.0618(16) 0.0524(16) -0.0388(15) -0.0514(17)
F11 0.0791(19) 0.110(2) 0.0472(14) -0.0274(15) -0.0437(14) 0.0408(17)
F12 0.179(4) 0.091(2) 0.0351(13) 0.0032(13) -0.0299(18) -0.094(2)
F13 0.0708(18) 0.085(2) 0.0532(15) -0.0306(14) 0.0302(13) -0.0264(15)
F14 0.095(2) 0.128(3) 0.076(2) 0.0270(19) -0.0539(18) -0.075(2)
C13 0.0226(14) 0.0240(14) 0.0190(13) 0.0012(11) -0.0038(11) 0.0006(11)
C37 0.0214(14) 0.0359(16) 0.0182(14) 0.0007(12) -0.0027(11) -0.0061(12)
F15 0.0355(14) 0.119(3) 0.115(3) 0.039(2) -0.0274(16) -0.0156(15)
C73 0.0259(15) 0.0242(14) 0.0222(14) -0.0011(11) -0.0049(11) 0.0002(11)
C2 0.0215(14) 0.0239(14) 0.0230(14) 0.0025(11) -0.0022(11) 0.0014(11)
C26 0.0242(15) 0.0362(16) 0.0185(14) -0.0032(12) -0.0071(11) 0.0001(12)
C32 0.0196(14) 0.0284(15) 0.0268(15) 0.0013(12) -0.0082(11) -0.0015(11)
C43 0.0236(15) 0.0263(15) 0.0276(15) -0.0060(12) -0.0088(12) 0.0019(11)
C6 0.0212(14) 0.0286(15) 0.0222(14) -0.0013(12) -0.0050(11) -0.0043(11)
C59 0.0290(16) 0.0179(13) 0.0352(17) 0.0019(12) -0.0125(13) -0.0014(11)
C51 0.0230(14) 0.0284(15) 0.0256(15) 0.0004(12) -0.0071(12) -0.0028(12)
F16 0.0803(19) 0.0452(11) 0.089(2) -0.0246(13) -0.0451(17) 0.0001(13)
C14 0.0241(15) 0.0324(16) 0.0255(15) -0.0026(12) -0.0083(12) 0.0011(12)
C50 0.0247(14) 0.0269(15) 0.0207(14) -0.0010(11) -0.0066(11) -0.0008(11)
C65 0.0262(15) 0.0232(14) 0.0236(14) 0.0024(11) -0.0108(12) 0.0018(11)
C25 0.0217(14) 0.0351(16) 0.0174(13) -0.0021(12) -0.0050(11) 0.0015(12)
C11 0.0289(16) 0.0220(15) 0.0403(18) 0.0009(13) -0.0017(14) -0.0004(12)
C19 0.0214(14) 0.0260(15) 0.0235(14) 0.0034(11) -0.0028(11) 0.0026(11)
C53 0.0229(14) 0.0358(17) 0.0207(14) -0.0023(12) -0.0049(11) -0.0040(12)
C31 0.0199(14) 0.0233(14) 0.0284(15) 0.0024(12) -0.0072(11) -0.0012(11)
C74 0.0233(15) 0.0282(15) 0.0265(15) 0.0051(12) -0.0046(12) -0.0021(12)
C54 0.0230(14) 0.0303(15) 0.0205(14) 0.0020(12) -0.0045(11) -0.0014(12)
C78 0.0260(15) 0.0229(14) 0.0257(15) -0.0010(12) -0.0074(12) -0.0008(11)
C77 0.0312(16) 0.0218(14) 0.0222(14) -0.0017(11) -0.0048(12) -0.0032(12)
C66 0.0266(15) 0.0285(15) 0.0237(15) -0.0013(12) -0.0086(12) -0.0010(12)
C18 0.0271(16) 0.0348(17) 0.0346(17) -0.0080(14) -0.0125(13) 0.0029(13)
C56 0.0399(19) 0.0313(17) 0.0330(17) 0.0051(14) -0.0143(14) -0.0099(14)
C58 0.0263(15) 0.0210(14) 0.0304(16) 0.0007(12) -0.0070(12) -0.0025(11)
C57 0.0263(15) 0.0185(13) 0.0285(15) 0.0024(11) -0.0076(12) -0.0028(11)
C1 0.0378(17) 0.0218(15) 0.0295(16) -0.0012(12) -0.0080(13) 0.0031(12)
C3 0.0271(16) 0.0331(17) 0.0327(17) 0.0056(13) -0.0082(13) 0.0044(13)
C70 0.0263(15) 0.0250(15) 0.0319(16) 0.0006(12) -0.0118(13) 0.0016(12)
C30 0.0259(16) 0.0469(19) 0.0237(15) 0.0068(14) -0.0065(12) 0.0023(14)
C62 0.0271(15) 0.0238(14) 0.0297(16) 0.0049(12) -0.0071(12) 0.0004(12)
C38 0.0244(15) 0.0452(19) 0.0262(16) 0.0075(14) -0.0045(12) -0.0059(13)
C52 0.0254(15) 0.0268(15) 0.0284(16) -0.0018(12) -0.0072(12) -0.0040(12)
C44 0.0271(16) 0.0291(16) 0.0409(19) -0.0043(14) -0.0039(14) -0.0004(13)
C60 0.0224(15) 0.0220(14) 0.0438(19) 0.0079(13) -0.0091(13) -0.0015(11)
C7 0.0259(15) 0.0264(15) 0.0300(16) -0.0046(12) -0.0063(12) -0.0053(12)
C76 0.0361(17) 0.0243(15) 0.0250(15) 0.0010(12) -0.0101(13) -0.0005(12)
C79 0.0383(18) 0.0295(16) 0.0304(17) 0.0045(13) -0.0089(14) -0.0083(14)
C49 0.0200(14) 0.0248(14) 0.0230(14) -0.0006(11) -0.0055(11) 0.0002(11)
C75 0.0294(16) 0.0263(15) 0.0282(16) 0.0000(12) -0.0072(12) 0.0019(12)
C36 0.0295(16) 0.0298(16) 0.0286(16) 0.0029(13) -0.0056(13) -0.0029(13)
C42 0.0351(17) 0.0393(18) 0.0251(16) -0.0043(13) -0.0039(13) -0.0091(14)
C69 0.0367(18) 0.0254(15) 0.0366(17) -0.0045(13) -0.0205(14) 0.0083(13)
C61 0.0309(16) 0.0220(15) 0.0356(17) 0.0082(13) -0.0037(13) 0.0012(12)
C27 0.0266(16) 0.050(2) 0.0275(16) 0.0012(14) -0.0101(13) -0.0076(14)
C20 0.0340(17) 0.0292(16) 0.0315(17) -0.0010(13) -0.0011(13) -0.0002(13)
C15 0.0262(16) 0.0377(18) 0.0354(18) -0.0004(14) -0.0080(13) 0.0060(13)
C24 0.0239(15) 0.0397(18) 0.0266(16) 0.0057(13) -0.0055(12) 0.0038(13)
C67 0.0293(16) 0.0324(16) 0.0261(15) -0.0019(13) -0.0083(13) 0.0028(13)
C55 0.0362(18) 0.0421(19) 0.0268(16) -0.0039(14) -0.0096(14) -0.0092(15)
C17 0.0393(19) 0.0346(18) 0.0415(19) -0.0156(15) -0.0120(15) 0.0012(15)
C5 0.0318(17) 0.0419(19) 0.0293(16) -0.0019(14) -0.0143(13) -0.0068(14)
C16 0.0344(18) 0.0284(16) 0.0389(19) -0.0041(14) -0.0032(14) 0.0074(13)
C64 0.0300(17) 0.0365(18) 0.045(2) -0.0034(15) -0.0167(15) 0.0009(14)
C4 0.0311(17) 0.049(2) 0.0327(18) 0.0062(15) -0.0163(14) 0.0018(15)
C33 0.0317(17) 0.0324(17) 0.0327(17) -0.0045(13) -0.0087(13) -0.0047(13)
C29 0.0291(17) 0.066(2) 0.0310(18) 0.0118(17) -0.0119(14) 0.0051(16)
C23 0.0286(17) 0.055(2) 0.0334(18) 0.0202(16) -0.0020(14) 0.0058(15)
C48 0.0365(18) 0.0412(19) 0.0310(17) -0.0013(14) -0.0107(14) 0.0099(15)
C34 0.0370(18) 0.0262(16) 0.049(2) 0.0004(15) -0.0124(16) -0.0079(14)
C21 0.040(2) 0.0279(17) 0.057(2) 0.0009(16) -0.0009(17) -0.0047(15)
C80 0.0343(18) 0.0407(19) 0.044(2) 0.0152(16) -0.0171(16) -0.0049(15)
C45 0.0262(17) 0.041(2) 0.060(2) -0.0143(18) -0.0044(16) 0.0026(14)
F17 0.0803(19) 0.0452(11) 0.089(2) -0.0246(13) -0.0451(17) 0.0001(13)
F18 0.0517(17) 0.0528(17) 0.0383(12) 0.0044(13) 0.0070(11) 0.0136(15)
B1 0.0231(16) 0.0245(16) 0.0222(16) 0.0020(13) -0.0075(13) -0.0022(12)
C39 0.0349(19) 0.067(3) 0.0285(18) 0.0198(17) -0.0123(15) -0.0161(17)
C40 0.050(2) 0.079(3) 0.0206(16) 0.0038(18) -0.0104(15) -0.029(2)
C35 0.0355(18) 0.0315(17) 0.0381(18) 0.0065(14) -0.0073(14) -0.0066(14)
C68 0.0321(17) 0.0355(17) 0.0308(17) -0.0097(14) -0.0105(13) 0.0101(13)
C46 0.035(2) 0.051(2) 0.061(3) -0.0173(19) -0.0222(18) 0.0190(17)
C12 0.049(2) 0.0282(17) 0.048(2) 0.0049(15) -0.0126(17) 0.0083(15)
C63 0.0318(17) 0.0346(18) 0.0382(19) 0.0109(15) -0.0010(14) 0.0067(14)
C28 0.0235(16) 0.071(3) 0.0330(18) 0.0043(17) -0.0133(14) -0.0039(16)
C71 0.0417(19) 0.0271(16) 0.051(2) -0.0096(15) -0.0256(17) 0.0085(14)
C22 0.0339(19) 0.0373(19) 0.057(2) 0.0217(18) 0.0014(17) 0.0018(15)
C41 0.050(2) 0.059(2) 0.0258(17) -0.0080(16) -0.0033(16) -0.0202(19)
C10 0.048(2) 0.0202(16) 0.069(3) -0.0091(16) -0.0136(19) 0.0011(15)
C72 0.0330(19) 0.058(2) 0.0352(19) -0.0106(17) -0.0001(15) -0.0024(17)
C8 0.052(2) 0.039(2) 0.053(2) -0.0183(17) -0.0242(19) -0.0013(17)
F19 0.0803(19) 0.0452(11) 0.089(2) -0.0246(13) -0.0451(17) 0.0001(13)
C47 0.054(2) 0.056(2) 0.046(2) -0.0009(18) -0.0239(19) 0.0214(19)
F20 0.0517(17) 0.0528(17) 0.0383(12) 0.0044(13) 0.0070(11) 0.0136(15)
F21 0.0517(17) 0.0528(17) 0.0383(12) 0.0044(13) 0.0070(11) 0.0136(15)
C9 0.070(3) 0.035(2) 0.073(3) -0.026(2) -0.028(2) -0.0018(19)
F22 0.0519(14) 0.093(2) 0.107(3) 0.029(2) -0.0460(17) -0.0163(14)
F23 0.0519(14) 0.093(2) 0.107(3) 0.029(2) -0.0460(17) -0.0163(14)
F24 0.0519(14) 0.093(2) 0.107(3) 0.029(2) -0.0460(17) -0.0163(14)
F25 0.0519(14) 0.093(2) 0.107(3) 0.029(2) -0.0460(17) -0.0163(14)
F26 0.0519(14) 0.093(2) 0.107(3) 0.029(2) -0.0460(17) -0.0163(14)
F27 0.0519(14) 0.093(2) 0.107(3) 0.029(2) -0.0460(17) -0.0163(14)
F28 0.0803(19) 0.0452(11) 0.089(2) -0.0246(13) -0.0451(17) 0.0001(13)
F29 0.0803(19) 0.0452(11) 0.089(2) -0.0246(13) -0.0451(17) 0.0001(13)
F30 0.0803(19) 0.0452(11) 0.089(2) -0.0246(13) -0.0451(17) 0.0001(13)
F31 0.0517(17) 0.0528(17) 0.0383(12) 0.0044(13) 0.0070(11) 0.0136(15)
F32 0.0517(17) 0.0528(17) 0.0383(12) 0.0044(13) 0.0070(11) 0.0136(15)
F33 0.0517(17) 0.0528(17) 0.0383(12) 0.0044(13) 0.0070(11) 0.0136(15)
F2 0.0517(17) 0.0528(17) 0.0383(12) 0.0044(13) 0.0070(11) 0.0136(15)
F1 0.0517(17) 0.0528(17) 0.0383(12) 0.0044(13) 0.0070(11) 0.0136(15)
F3 0.0517(17) 0.0528(17) 0.0383(12) 0.0044(13) 0.0070(11) 0.0136(15)

loop_
_atom_type_symbol
_atom_type_description
_atom_type_scat_dispersion_real
_atom_type_scat_dispersion_imag
_atom_type_scat_source
C C 0.0181 0.0091 'International Tables Vol C Tables 4.2.6.8 and 6.1.1.4'
H H 0.0000 0.0000 'International Tables Vol C Tables 4.2.6.8 and 6.1.1.4'
B B 0.0090 0.0039 'International Tables Vol C Tables 4.2.6.8 and 6.1.1.4'
Cu Cu -1.9646 0.5888 'International Tables Vol C Tables 4.2.6.8 and 6.1.1.4'
F F 0.0727 0.0534 'International Tables Vol C Tables 4.2.6.8 and 6.1.1.4'
N N 0.0311 0.0180 'International Tables Vol C Tables 4.2.6.8 and 6.1.1.4'
O O 0.0492 0.0322 'International Tables Vol C Tables 4.2.6.8 and 6.1.1.4'
P P 0.2955 0.4335 'International Tables Vol C Tables 4.2.6.8 and 6.1.1.4'

loop_
_geom_angle_atom_site_label_1
_geom_angle_atom_site_label_2
_geom_angle_atom_site_label_3
_geom_angle
_geom_angle_site_symmetry_1
_geom_angle_site_symmetry_3
_geom_angle_publ_flag
P1 Cu1 P2 115.91(3) . . ?
N1 Cu1 P1 124.41(7) . . ?
N1 Cu1 P2 100.75(7) . . ?
N1 Cu1 N2 80.45(10) . . ?
N2 Cu1 P1 125.12(7) . . ?
N2 Cu1 P2 103.14(7) . . ?
C13 P1 Cu1 120.19(9) . . ?
C13 P1 C25 103.81(14) . . ?
C13 P1 C19 100.87(13) . . ?
C25 P1 Cu1 106.77(10) . . ?
C25 P1 C19 105.94(14) . . ?
C19 P1 Cu1 117.73(10) . . ?
C37 P2 Cu1 102.85(10) . . ?
C37 P2 C31 105.50(14) . . ?
C43 P2 Cu1 123.76(11) . . ?
C43 P2 C37 102.59(14) . . ?
C43 P2 C31 101.83(13) . . ?
C31 P2 Cu1 118.06(10) . . ?
C26 O1 C32 118.6(2) . . ?
C2 N1 Cu1 127.0(2) . . ?
C2 N1 C6 119.1(3) . . ?
C6 N1 Cu1 113.57(19) . . ?
C11 N2 Cu1 127.7(2) . . ?
C11 N2 C7 119.0(3) . . ?
C7 N2 Cu1 112.78(19) . . ?
C14 C13 P1 118.1(2) . . ?
C14 C13 C18 119.2(3) . . ?
C18 C13 P1 122.7(2) . . ?
C38 C37 P2 121.8(2) . . ?
C38 C37 C42 119.3(3) . . ?
C42 C37 P2 117.7(2) . . ?
C74 C73 B1 117.9(3) . . ?
C78 C73 C74 116.1(3) . . ?
C78 C73 B1 126.0(3) . . ?
N1 C2 C1 118.0(3) . . ?
N1 C2 C3 121.4(3) . . ?
C3 C2 C1 120.5(3) . . ?
O1 C26 C25 115.2(3) . . ?
C27 C26 O1 122.6(3) . . ?
C27 C26 C25 122.1(3) . . ?
C31 C32 O1 120.2(3) . . ?
C33 C32 O1 117.8(3) . . ?
C33 C32 C31 121.9(3) . . ?
C44 C43 P2 121.4(2) . . ?
C48 C43 P2 119.5(2) . . ?
C48 C43 C44 119.1(3) . . ?
N1 C6 C7 116.4(3) . . ?
N1 C6 C5 121.8(3) . . ?
C5 C6 C7 121.9(3) . . ?
C58 C59 C64 120.5(3) . . ?
C60 C59 C58 120.8(3) . . ?
C60 C59 C64 118.7(3) . . ?
C50 C51 C56 119.3(3) . . ?
C50 C51 C52 121.0(3) . . ?
C52 C51 C56 119.7(3) . . ?
C13 C14 C15 120.3(3) . . ?
C51 C50 C49 122.2(3) . . ?
C66 C65 C70 115.9(3) . . ?
C66 C65 B1 122.9(3) . . ?
C70 C65 B1 120.8(3) . . ?
C26 C25 P1 117.1(2) . . ?
C30 C25 P1 124.6(3) . . ?
C30 C25 C26 117.9(3) . . ?
N2 C11 C12 118.4(3) . . ?
N2 C11 C10 121.1(3) . . ?
C10 C11 C12 120.5(3) . . ?
C20 C19 P1 118.1(2) . . ?
C20 C19 C24 119.1(3) . . ?
C24 C19 P1 122.7(2) . . ?
C54 C53 C55 118.4(3) . . ?
C52 C53 C54 121.3(3) . . ?
C52 C53 C55 120.2(3) . . ?
C32 C31 P2 119.7(2) . . ?
C32 C31 C36 117.4(3) . . ?
C36 C31 P2 122.9(2) . . ?
C75 C74 C73 123.1(3) . . ?
C53 C54 C49 122.4(3) . . ?
C73 C78 C77 121.6(3) . . ?
C78 C77 C79 119.1(3) . . ?
C76 C77 C78 121.2(3) . . ?
C76 C77 C79 119.8(3) . . ?
C67 C66 C65 122.1(3) . . ?
C13 C18 C17 120.2(3) . . ?
F2AA C56 C51 112.3(3) . . ?
F4 C56 F2AA 105.1(3) . . ?
F4 C56 C51 113.4(3) . . ?
F9 C56 F2AA 105.9(3) . . ?
F9 C56 F4 107.4(3) . . ?
F9 C56 C51 112.2(3) . . ?
C57 C58 C59 122.0(3) . . ?
C58 C57 C62 116.1(3) . . ?
C58 C57 B1 123.6(3) . . ?
C62 C57 B1 120.0(3) . . ?
C4 C3 C2 119.3(3) . . ?
C69 C70 C65 122.3(3) . . ?
C29 C30 C25 120.5(3) . . ?
C61 C62 C57 122.2(3) . . ?
C37 C38 C39 119.9(3) . . ?
C53 C52 C51 117.5(3) . . ?
C45 C44 C43 120.5(3) . . ?
C59 C60 C61 118.4(3) . . ?
N2 C7 C6 116.4(3) . . ?
N2 C7 C8 121.8(3) . . ?
C8 C7 C6 121.7(3) . . ?
C77 C76 C75 118.5(3) . . ?
F0AA C79 C77 112.2(3) . . ?
F1AA C79 F0AA 104.5(3) . . ?
F1AA C79 C77 113.3(3) . . ?
F10 C79 F0AA 106.5(3) . . ?
F10 C79 F1AA 106.6(3) . . ?
F10 C79 C77 113.1(3) . . ?
C50 C49 B1 121.0(3) . . ?
C54 C49 C50 115.5(3) . . ?
C54 C49 B1 123.3(3) . . ?
C74 C75 C76 119.5(3) . . ?
C74 C75 C80 120.2(3) . . ?
C76 C75 C80 120.2(3) . . ?
C35 C36 C31 121.2(3) . . ?
C41 C42 C37 120.1(4) . . ?
C70 C69 C71 120.0(3) . . ?
C68 C69 C70 120.4(3) . . ?
C68 C69 C71 119.6(3) . . ?
C62 C61 C63 120.6(3) . . ?
C60 C61 C62 120.5(3) . . ?
C60 C61 C63 118.9(3) . . ?
C28 C27 C26 118.7(3) . . ?
C21 C20 C19 120.3(3) . . ?
C16 C15 C14 120.1(3) . . ?
C23 C24 C19 119.6(3) . . ?
C66 C67 C72 118.9(3) . . ?
C68 C67 C66 120.9(3) . . ?
C68 C67 C72 120.2(3) . . ?
F5 C55 F11 103.6(3) . . ?
F5 C55 C53 112.6(3) . . ?
F11 C55 C53 112.5(3) . . ?
F12 C55 F5 106.9(3) . . ?
F12 C55 F11 106.5(3) . . ?
F12 C55 C53 114.0(3) . . ?
C16 C17 C18 120.2(3) . . ?
C4 C5 C6 118.8(3) . . ?
C17 C16 C15 120.0(3) . . ?
F7 C64 F8 104.7(3) . . ?
F7 C64 C59 113.9(3) . . ?
F8 C64 C59 111.4(3) . . ?
F14 C64 F7 107.9(3) . . ?
F14 C64 F8 105.5(3) . . ?
F14 C64 C59 112.8(3) . . ?
C3 C4 C5 119.6(3) . . ?
C34 C33 C32 119.3(3) . . ?
C28 C29 C30 120.1(3) . . ?
C22 C23 C24 120.8(3) . . ?
C43 C48 C47 120.1(4) . . ?
C33 C34 C35 120.3(3) . . ?
C22 C21 C20 120.4(4) . . ?
F22 C80 C75 116.7(4) . . ?
F22 C80 F23 114.0(5) . . ?
F22 C80 F24 99.9(5) . . ?
F23 C80 C75 113.2(4) . . ?
F23 C80 F24 99.8(5) . . ?
F24 C80 C75 111.1(4) . . ?
F25 C80 C75 116.5(4) . . ?
F25 C80 F26 99.5(5) . . ?
F26 C80 C75 111.7(4) . . ?
F27 C80 C75 113.1(4) . . ?
F27 C80 F25 113.0(5) . . ?
F27 C80 F26 100.9(5) . . ?
C46 C45 C44 119.7(4) . . ?
C73 B1 C65 103.6(2) . . ?
C73 B1 C57 113.6(2) . . ?
C73 B1 C49 109.8(2) . . ?
C65 B1 C57 113.2(2) . . ?
C65 B1 C49 111.8(2) . . ?
C57 B1 C49 105.0(2) . . ?
C40 C39 C38 120.0(4) . . ?
C41 C40 C39 120.4(3) . . ?
C34 C35 C36 119.8(3) . . ?
C67 C68 C69 118.3(3) . . ?
C47 C46 C45 120.0(3) . . ?
F18 C63 C61 111.2(4) . . ?
F18 C63 F21 105.8(5) . . ?
F20 C63 C61 113.8(4) . . ?
F20 C63 F18 112.6(6) . . ?
F20 C63 F21 104.1(5) . . ?
F21 C63 C61 108.7(4) . . ?
F31 C63 C61 114.1(4) . . ?
F32 C63 C61 117.7(4) . . ?
F32 C63 F31 104.2(5) . . ?
F32 C63 F33 102.9(5) . . ?
F33 C63 C61 116.1(4) . . ?
F33 C63 F31 99.4(5) . . ?
F2 C63 C61 112.4(4) . . ?
F2 C63 F3 102.9(5) . . ?
F1 C63 C61 112.0(4) . . ?
F1 C63 F2 107.3(5) . . ?
F1 C63 F3 108.8(5) . . ?
F3 C63 C61 113.0(4) . . ?
C29 C28 C27 120.7(3) . . ?
F16 C71 C69 116.0(4) . . ?
F16 C71 F17 102.6(5) . . ?
F16 C71 F19 112.3(5) . . ?
F17 C71 C69 112.2(3) . . ?
F19 C71 C69 113.2(3) . . ?
F19 C71 F17 98.8(4) . . ?
F28 C71 C69 114.1(4) . . ?
F28 C71 F29 103.8(4) . . ?
F28 C71 F30 109.0(5) . . ?
F29 C71 C69 112.4(4) . . ?
F30 C71 C69 112.5(4) . . ?
F30 C71 F29 104.2(4) . . ?
C21 C22 C23 119.8(3) . . ?
C40 C41 C42 120.3(4) . . ?
C9 C10 C11 120.1(3) . . ?
F6 C72 C67 113.0(3) . . ?
F13 C72 F6 104.1(3) . . ?
F13 C72 C67 113.2(3) . . ?
F15 C72 F6 103.4(3) . . ?
F15 C72 F13 109.7(4) . . ?
F15 C72 C67 112.7(3) . . ?
C9 C8 C7 118.8(4) . . ?
C46 C47 C48 120.6(4) . . ?
C10 C9 C8 119.2(4) . . ?

loop_
_geom_bond_atom_site_label_1
_geom_bond_atom_site_label_2
_geom_bond_distance
_geom_bond_site_symmetry_2
_geom_bond_publ_flag
Cu1 P1 2.2296(8) . ?
Cu1 P2 2.3185(8) . ?
Cu1 N1 2.068(2) . ?
Cu1 N2 2.089(2) . ?
P1 C13 1.824(3) . ?
P1 C25 1.824(3) . ?
P1 C19 1.830(3) . ?
P2 C37 1.829(3) . ?
P2 C43 1.828(3) . ?
P2 C31 1.836(3) . ?
F0AA C79 1.338(4) . ?
O1 C26 1.386(4) . ?
O1 C32 1.395(4) . ?
F1AA C79 1.337(4) . ?
F2AA C56 1.343(4) . ?
F4 C56 1.326(4) . ?
F5 C55 1.323(4) . ?
F6 C72 1.339(5) . ?
N1 C2 1.347(4) . ?
N1 C6 1.355(4) . ?
F7 C64 1.323(4) . ?
F8 C64 1.334(4) . ?
N2 C11 1.343(4) . ?
N2 C7 1.355(4) . ?
F9 C56 1.324(4) . ?
F10 C79 1.329(4) . ?
F11 C55 1.334(4) . ?
F12 C55 1.312(4) . ?
F13 C72 1.329(4) . ?
F14 C64 1.315(4) . ?
C13 C14 1.387(4) . ?
C13 C18 1.388(4) . ?
C37 C38 1.389(5) . ?
C37 C42 1.397(5) . ?
F15 C72 1.328(5) . ?
C73 C74 1.403(4) . ?
C73 C78 1.393(4) . ?
C73 B1 1.642(4) . ?
C2 C1 1.493(4) . ?
C2 C3 1.395(4) . ?
C26 C25 1.399(5) . ?
C26 C27 1.386(4) . ?
C32 C31 1.393(4) . ?
C32 C33 1.390(4) . ?
C43 C44 1.395(5) . ?
C43 C48 1.382(5) . ?
C6 C7 1.479(4) . ?
C6 C5 1.391(4) . ?
C59 C58 1.399(4) . ?
C59 C60 1.385(5) . ?
C59 C64 1.503(5) . ?
C51 C50 1.393(4) . ?
C51 C56 1.496(4) . ?
C51 C52 1.394(4) . ?
F16 C71 1.297(7) . ?
C14 C15 1.388(5) . ?
C50 C49 1.404(4) . ?
C65 C66 1.398(4) . ?
C65 C70 1.403(4) . ?
C65 B1 1.643(4) . ?
C25 C30 1.395(4) . ?
C11 C12 1.497(5) . ?
C11 C10 1.392(5) . ?
C19 C20 1.394(5) . ?
C19 C24 1.402(4) . ?
C53 C54 1.388(4) . ?
C53 C52 1.383(4) . ?
C53 C55 1.499(4) . ?
C31 C36 1.400(4) . ?
C74 C75 1.390(4) . ?
C54 C49 1.399(4) . ?
C78 C77 1.403(4) . ?
C77 C76 1.382(5) . ?
C77 C79 1.499(4) . ?
C66 C67 1.396(4) . ?
C18 C17 1.389(5) . ?
C58 C57 1.397(4) . ?
C57 C62 1.403(4) . ?
C57 B1 1.645(4) . ?
C3 C4 1.376(5) . ?
C70 C69 1.396(5) . ?
C30 C29 1.394(5) . ?
C62 C61 1.396(5) . ?
C38 C39 1.400(5) . ?
C44 C45 1.386(5) . ?
C60 C61 1.389(5) . ?
C7 C8 1.391(5) . ?
C76 C75 1.402(5) . ?
C49 B1 1.646(4) . ?
C75 C80 1.469(4) . ?
C36 C35 1.392(5) . ?
C42 C41 1.387(5) . ?
C69 C68 1.391(5) . ?
C69 C71 1.481(4) . ?
C61 C63 1.479(4) . ?
C27 C28 1.385(5) . ?
C20 C21 1.390(5) . ?
C15 C16 1.380(5) . ?
C24 C23 1.384(5) . ?
C67 C68 1.384(5) . ?
C67 C72 1.498(5) . ?
C17 C16 1.379(5) . ?
C5 C4 1.381(5) . ?
C33 C34 1.383(5) . ?
C29 C28 1.383(6) . ?
C23 C22 1.383(6) . ?
C48 C47 1.388(5) . ?
C34 C35 1.383(5) . ?
C21 C22 1.372(6) . ?
C80 F22 1.311(7) . ?
C80 F23 1.338(7) . ?
C80 F24 1.380(7) . ?
C80 F25 1.318(7) . ?
C80 F26 1.379(7) . ?
C80 F27 1.315(7) . ?
C45 C46 1.385(6) . ?
F17 C71 1.415(7) . ?
F18 C63 1.330(8) . ?
C39 C40 1.379(6) . ?
C40 C41 1.372(6) . ?
C46 C47 1.372(6) . ?
C63 F20 1.313(8) . ?
C63 F21 1.422(8) . ?
C63 F31 1.425(8) . ?
C63 F32 1.312(7) . ?
C63 F33 1.334(7) . ?
C63 F2 1.329(8) . ?
C63 F1 1.299(8) . ?
C63 F3 1.348(8) . ?
C71 F19 1.313(6) . ?
C71 F28 1.291(7) . ?
C71 F29 1.385(7) . ?
C71 F30 1.318(7) . ?
C10 C9 1.367(6) . ?
C8 C9 1.380(6) . ?
